data_4073089
loop_
_publ_author_name
'Lo, Kenneth Kam-Wing'
'Sze, Ka-Shing'
'Tsang, Keith Hing-Kit'
'Zhu, Nianyong'

_publ_section_title
;
 Luminescent Tricarbonylrhenium(I) Dipyridoquinoxaline Indole Complexes as
 Sensitive Probes for Indole-Binding Proteins
;
_journal_issue 14
_journal_name_full Organometallics
_journal_page_first 3440
_journal_paper_doi 10.1021/om0700617
_journal_volume 26
_journal_year 2007
_chemical_formula_moiety 'C29 H25 Cl4 F6 N6 O4 P Re'
_chemical_formula_sum 'C29 H25 Cl4 F6 N6 O4 P Re'
_chemical_formula_weight 994.52
_chemical_name_systematic
;
 ?
;
_space_group_IT_number 14
_symmetry_cell_setting orthorhombic
_symmetry_space_group_name_Hall '-P 2ybc'
_symmetry_space_group_name_H-M 'P 1 21/c 1'
_atom_sites_solution_hydrogens geom
_atom_sites_solution_primary direct
_atom_sites_solution_secondary difmap
_audit_creation_method SHELXL-97
_cell_angle_alpha 90.00
_cell_angle_beta 90.00(3)
_cell_angle_gamma 90.00
_cell_formula_units_Z 4
_cell_length_a 10.632(2)
_cell_length_b 13.536(3)
_cell_length_c 25.590(5)
_cell_measurement_reflns_used 0
_cell_measurement_temperature 253(2)
_cell_measurement_theta_max 0
_cell_measurement_theta_min 0
_cell_volume 3682.8(13)
_computing_cell_refinement Scalepack
_computing_data_collection Marcontrol
_computing_data_reduction Denzo
_computing_molecular_graphics 'Ortep-3 for Windows (Farrugia, 1997)'
_computing_publication_material 'WinGX publication routines (Farrugia, 1999)'
_computing_structure_refinement 'SHELXL-97 (Sheldrick, 1997)'
_computing_structure_solution 'SHELXS-97 (Sheldrick, 1997)'
_diffrn_ambient_temperature 253(2)
_diffrn_measured_fraction_theta_full 0.945
_diffrn_measured_fraction_theta_max 0.945
_diffrn_measurement_device_type 'marresearch IPDS mar300'
_diffrn_measurement_method Oscillation
_diffrn_radiation_monochromator graphite
_diffrn_radiation_source 'fine-focus sealed tube'
_diffrn_radiation_type MoK\a
_diffrn_radiation_wavelength 0.71073
_diffrn_reflns_av_R_equivalents 0.0555
_diffrn_reflns_av_sigmaI/netI 0.0923
_diffrn_reflns_limit_h_max 12
_diffrn_reflns_limit_h_min -12
_diffrn_reflns_limit_k_max 15
_diffrn_reflns_limit_k_min -15
_diffrn_reflns_limit_l_max 30
_diffrn_reflns_limit_l_min -30
_diffrn_reflns_number 22980
_diffrn_reflns_theta_full 25.59
_diffrn_reflns_theta_max 25.59
_diffrn_reflns_theta_min 2.19
_exptl_absorpt_coefficient_mu 3.707
_exptl_absorpt_correction_type none
_exptl_crystal_colour yellow
_exptl_crystal_density_diffrn 1.794
_exptl_crystal_density_method 'not measured'
_exptl_crystal_description prism
_exptl_crystal_F_000 1940
_exptl_crystal_size_max 0.6
_exptl_crystal_size_mid 0.15
_exptl_crystal_size_min 0.1
_refine_diff_density_max 1.143
_refine_diff_density_min -0.582
_refine_diff_density_rms 0.106
_refine_ls_extinction_method none
_refine_ls_goodness_of_fit_ref 0.882
_refine_ls_hydrogen_treatment mixed
_refine_ls_matrix_type full
_refine_ls_number_parameters 448
_refine_ls_number_reflns 6557
_refine_ls_number_restraints 11
_refine_ls_restrained_S_all 0.885
_refine_ls_R_factor_all 0.0863
_refine_ls_R_factor_gt 0.0420
_refine_ls_shift/su_max 0.000
_refine_ls_shift/su_mean 0.000
_refine_ls_structure_factor_coef Fsqd
_refine_ls_weighting_details 'calc w=1/[\s^2^(Fo^2^)+(0.0541P)^2^+0.0000P] where P=(Fo^2^+2Fc^2^)/3'
_refine_ls_weighting_scheme calc
_refine_ls_wR_factor_gt 0.1079
_refine_ls_wR_factor_ref 0.1177
_reflns_number_gt 3513
_reflns_number_total 6557
_reflns_threshold_expression >2sigma(I)
_cod_data_source_file om0700617-file003.cif
_cod_data_source_block mar1598a
_cod_database_code 4073089

loop_
_symmetry_equiv_pos_as_xyz
'x, y, z'
'-x, y+1/2, -z+1/2'
'-x, -y, -z'
'x, -y-1/2, z-1/2'

loop_
_atom_site_label
_atom_site_type_symbol
_atom_site_fract_x
_atom_site_fract_y
_atom_site_fract_z
_atom_site_U_iso_or_equiv
_atom_site_adp_type
_atom_site_occupancy
_atom_site_symmetry_multiplicity
_atom_site_calc_flag
_atom_site_refinement_flags
_atom_site_disorder_assembly
_atom_site_disorder_group
Re1 Re 0.18655(3) 0.75184(2) 0.207953(10) 0.04900(12) Uani 1 1 d . . .
O1 O 0.3694(7) 0.7629(5) 0.2996(3) 0.094(2) Uani 1 1 d . . .
O2 O -0.0330(6) 0.7047(4) 0.2839(3) 0.089(2) Uani 1 1 d . . .
O3 O 0.1176(5) 0.9687(4) 0.2294(2) 0.0783(17) Uani 1 1 d . . .
O4 O 0.7546(7) 0.3102(6) -0.0062(3) 0.127(3) Uani 1 1 d . . .
N1 N 0.2368(5) 0.5997(4) 0.1873(2) 0.0433(14) Uani 1 1 d . . .
N2 N 0.3389(6) 0.7660(3) 0.1498(2) 0.0490(15) Uani 1 1 d . . .
N3 N 0.5227(6) 0.4034(4) 0.0816(2) 0.0542(16) Uani 1 1 d . . .
N4 N 0.6215(5) 0.5777(4) 0.0394(2) 0.0574(17) Uani 1 1 d . . .
N5 N 0.6139(8) 0.2277(5) 0.0486(3) 0.090(2) Uani 1 1 d . B .
N6 N 0.0629(6) 0.7455(5) 0.1393(2) 0.0556(15) Uani 1 1 d . . .
C1 C 0.3022(8) 0.7587(6) 0.2662(4) 0.064(2) Uani 1 1 d . . .
C2 C 0.0496(9) 0.7227(5) 0.2555(4) 0.062(2) Uani 1 1 d . . .
C3 C 0.1467(8) 0.8874(6) 0.2207(3) 0.060(2) Uani 1 1 d . . .
C4 C 0.1838(7) 0.5168(5) 0.2080(3) 0.061(2) Uani 1 1 d . . .
H4 H 0.1197 0.5227 0.2325 0.073 Uiso 1 1 calc R . .
C5 C 0.2244(8) 0.4247(5) 0.1930(3) 0.067(2) Uani 1 1 d . . .
H5 H 0.1854 0.3690 0.2068 0.080 Uiso 1 1 calc R . .
C6 C 0.3216(8) 0.4130(5) 0.1580(3) 0.059(2) Uani 1 1 d . . .
H6 H 0.3510 0.3502 0.1497 0.071 Uiso 1 1 calc R . .
C7 C 0.3761(6) 0.4976(4) 0.1347(3) 0.0444(16) Uani 1 1 d . . .
C8 C 0.3308(6) 0.5894(4) 0.1520(3) 0.0420(16) Uani 1 1 d . . .
C9 C 0.3867(7) 0.6794(5) 0.1310(3) 0.0439(17) Uani 1 1 d . . .
C10 C 0.4819(7) 0.6756(5) 0.0928(3) 0.0477(18) Uani 1 1 d . . .
C11 C 0.5289(8) 0.7645(5) 0.0746(3) 0.062(2) Uani 1 1 d . . .
H11 H 0.5925 0.7653 0.0496 0.075 Uiso 1 1 calc R . .
C12 C 0.4808(9) 0.8523(6) 0.0938(4) 0.075(3) Uani 1 1 d . . .
H12 H 0.5116 0.9124 0.0817 0.089 Uiso 1 1 calc R . .
C13 C 0.3877(8) 0.8502(5) 0.1307(3) 0.064(2) Uani 1 1 d . . .
H13 H 0.3566 0.9099 0.1431 0.077 Uiso 1 1 calc R . .
C14 C 0.4787(6) 0.4933(4) 0.0969(3) 0.0438(17) Uani 1 1 d . . .
C15 C 0.5303(7) 0.5798(5) 0.0765(3) 0.0471(17) Uani 1 1 d . . .
C16 C 0.6615(7) 0.4895(7) 0.0247(3) 0.067(2) Uani 1 1 d . . .
H16 H 0.7245 0.4852 -0.0004 0.080 Uiso 1 1 calc R . .
C17 C 0.6126(8) 0.4040(6) 0.0454(3) 0.062(2) Uani 1 1 d . . .
C18 C 0.6690(10) 0.3075(8) 0.0272(4) 0.086(3) Uani 1 1 d . . .
C19 C 0.6648(12) 0.1276(8) 0.0359(5) 0.118(4) Uiso 1 1 d D . .
H19A H 0.6965 0.1270 0.0004 0.142 Uiso 0.50 1 calc PR A 1
H19B H 0.5982 0.0789 0.0385 0.142 Uiso 0.50 1 calc PR A 1
H19C H 0.6022 0.0891 0.0174 0.142 Uiso 0.50 1 d PR A 2
H19D H 0.7389 0.1334 0.0140 0.142 Uiso 0.50 1 d PR A 2
C20' C 0.698(2) 0.0778(17) 0.0867(7) 0.116(8) Uiso 0.50 1 d PD B 2
H20A H 0.6563 0.1160 0.1135 0.139 Uiso 0.50 1 calc PR B 2
H20B H 0.6560 0.0144 0.0857 0.139 Uiso 0.50 1 calc PR B 2
C21 C 0.743(3) 0.076(3) 0.1295(10) 0.28(2) Uiso 0.50 1 d PD B 1
H21A H 0.6712 0.0329 0.1321 0.338 Uiso 0.50 1 calc PR B 1
H21B H 0.7276 0.1356 0.1498 0.338 Uiso 0.50 1 calc PR B 1
C22' C 0.800(2) -0.0317(16) 0.1470(8) 0.127(9) Uiso 0.50 1 d PD B 2
H22A H 0.8793 -0.0545 0.1607 0.190 Uiso 0.50 1 calc PR B 2
H22B H 0.7594 -0.0847 0.1289 0.190 Uiso 0.50 1 calc PR B 2
H22C H 0.7481 -0.0095 0.1752 0.190 Uiso 0.50 1 calc PR B 2
C23 C 0.0727(8) 0.8118(7) 0.0999(4) 0.079(3) Uani 1 1 d . . .
H23 H 0.1344 0.8604 0.1015 0.095 Uiso 1 1 calc R . .
C24 C -0.0064(11) 0.8087(9) 0.0578(4) 0.100(4) Uani 1 1 d . . .
H24 H 0.0049 0.8533 0.0306 0.121 Uiso 1 1 calc R . .
C25 C -0.0984(11) 0.7436(9) 0.0552(5) 0.098(3) Uani 1 1 d . . .
H25 H -0.1538 0.7431 0.0271 0.118 Uiso 1 1 calc R . .
C26 C -0.1100(10) 0.6766(8) 0.0951(5) 0.103(4) Uani 1 1 d . . .
H26 H -0.1736 0.6294 0.0941 0.124 Uiso 1 1 calc R . .
C27 C -0.0276(9) 0.6792(7) 0.1368(4) 0.090(3) Uani 1 1 d . . .
H27 H -0.0362 0.6333 0.1636 0.108 Uiso 1 1 calc R . .
C28 C 0.9827(10) 0.3575(8) 0.0849(5) 0.122(4) Uani 1 1 d . . .
H28A H 1.0390 0.3073 0.0985 0.147 Uiso 1 1 calc R . .
H28B H 0.9361 0.3292 0.0560 0.147 Uiso 1 1 calc R . .
C29 C 0.6369(11) 0.6365(7) 0.2671(4) 0.111(4) Uani 1 1 d . . .
H29A H 0.5936 0.6704 0.2953 0.133 Uiso 1 1 calc R . .
H29B H 0.7198 0.6182 0.2796 0.133 Uiso 1 1 calc R . .
F2' F 0.3059(15) 0.1520(13) 0.0244(7) 0.155(5) Uiso 0.50 1 d P C 2
F3' F 0.2610(17) 0.0167(12) 0.0579(8) 0.174(6) Uiso 0.50 1 d P C 2
F4' F 0.2022(13) 0.0585(10) 0.1293(6) 0.104(5) Uiso 0.50 1 d P C 2
F5' F 0.225(2) 0.2112(16) 0.1117(9) 0.168(9) Uiso 0.50 1 d P C 2
Cl1 Cl 0.8763(3) 0.3948(2) 0.13481(13) 0.1261(11) Uani 1 1 d . . .
Cl2 Cl 1.0690(4) 0.4573(3) 0.06323(14) 0.1552(13) Uani 1 1 d . . .
Cl3 Cl 0.6528(4) 0.7166(4) 0.21463(15) 0.1718(16) Uani 1 1 d . . .
Cl4 Cl 0.5538(5) 0.5298(3) 0.25110(18) 0.196(2) Uani 1 1 d . . .
C21' C 0.825(2) 0.057(3) 0.1077(15) 0.27(2) Uiso 0.50 1 d PD B 2
H21C H 0.8584 0.1140 0.1258 0.325 Uiso 0.50 1 calc PR B 2
H21D H 0.8822 0.0378 0.0801 0.325 Uiso 0.50 1 calc PR B 2
C22 C 0.865(3) 0.024(2) 0.1480(9) 0.160(11) Uiso 0.50 1 d PD B 1
H22D H 0.8591 0.0100 0.1848 0.240 Uiso 0.50 1 calc PR B 1
H22E H 0.9363 0.0657 0.1417 0.240 Uiso 0.50 1 calc PR B 1
H22F H 0.8752 -0.0370 0.1292 0.240 Uiso 0.50 1 calc PR B 1
C20 C 0.771(2) 0.101(2) 0.0740(8) 0.143(10) Uiso 0.50 1 d PD B 1
H20C H 0.8159 0.0453 0.0592 0.172 Uiso 0.50 1 calc PR B 1
H20D H 0.8295 0.1563 0.0742 0.172 Uiso 0.50 1 calc PR B 1
P1 P 0.2596(3) 0.12395(17) 0.07946(9) 0.0707(7) Uani 1 1 d . . .
F1 F 0.1259(7) 0.1288(6) 0.0548(3) 0.168(3) Uani 1 1 d . C .
F2 F 0.2317(18) 0.0332(14) 0.1100(9) 0.164(8) Uiso 0.50 1 d P C 1
F3 F 0.2079(15) 0.1883(11) 0.1279(6) 0.103(5) Uiso 0.50 1 d P C 1
F4 F 0.3008(9) 0.2248(7) 0.0510(4) 0.080(3) Uiso 0.50 1 d P C 1
F5 F 0.3418(14) 0.0708(11) 0.0362(5) 0.131(5) Uiso 0.50 1 d P C 1
F6 F 0.3894(6) 0.1229(7) 0.1060(3) 0.189(4) Uani 1 1 d . C .

loop_
_atom_site_aniso_label
_atom_site_aniso_U_11
_atom_site_aniso_U_22
_atom_site_aniso_U_33
_atom_site_aniso_U_23
_atom_site_aniso_U_13
_atom_site_aniso_U_12
Re1 0.05083(19) 0.04650(17) 0.04966(18) 0.00045(16) 0.00331(12) 0.00405(17)
O1 0.090(5) 0.123(6) 0.070(4) -0.012(4) -0.030(4) 0.017(4)
O2 0.087(5) 0.091(4) 0.090(5) -0.002(4) 0.046(4) -0.007(4)
O3 0.084(5) 0.057(3) 0.095(5) -0.005(3) 0.003(4) 0.013(3)
O4 0.086(6) 0.167(7) 0.129(7) -0.034(5) 0.053(5) 0.023(5)
N1 0.047(4) 0.040(3) 0.044(3) 0.003(2) 0.004(3) -0.003(3)
N2 0.049(4) 0.037(3) 0.061(4) 0.007(3) 0.002(3) 0.001(3)
N3 0.045(4) 0.063(4) 0.054(4) -0.011(3) -0.001(3) -0.001(3)
N4 0.039(4) 0.074(4) 0.059(4) -0.010(3) 0.012(3) -0.004(3)
N5 0.096(7) 0.070(5) 0.105(7) -0.022(4) 0.013(5) 0.004(4)
N6 0.045(3) 0.065(4) 0.057(4) -0.019(4) -0.006(3) 0.003(4)
C1 0.065(6) 0.069(5) 0.059(5) 0.001(5) 0.001(4) 0.015(5)
C2 0.075(6) 0.040(4) 0.072(6) -0.004(3) 0.000(5) 0.006(3)
C3 0.060(5) 0.059(5) 0.061(5) 0.007(4) 0.003(4) 0.000(4)
C4 0.065(6) 0.057(5) 0.059(5) 0.011(4) 0.014(4) -0.007(4)
C5 0.074(6) 0.054(5) 0.072(6) 0.007(4) 0.025(5) -0.010(4)
C6 0.080(6) 0.039(4) 0.058(5) -0.003(3) 0.009(5) -0.003(4)
C7 0.046(4) 0.047(4) 0.040(4) -0.007(3) -0.004(3) -0.009(3)
C8 0.043(4) 0.042(4) 0.041(4) 0.001(3) -0.003(3) -0.001(3)
C9 0.042(5) 0.042(4) 0.048(5) 0.000(3) -0.002(4) -0.003(3)
C10 0.041(5) 0.051(4) 0.051(5) 0.006(3) -0.001(4) 0.002(3)
C11 0.054(5) 0.062(5) 0.072(5) 0.011(4) 0.019(4) -0.013(4)
C12 0.081(7) 0.055(5) 0.088(7) 0.019(5) 0.016(6) -0.012(5)
C13 0.067(6) 0.046(5) 0.080(6) 0.007(4) 0.005(5) 0.002(4)
C14 0.050(5) 0.041(4) 0.040(4) -0.010(3) -0.013(3) 0.003(3)
C15 0.041(5) 0.058(4) 0.042(4) -0.001(3) 0.001(4) -0.002(3)
C16 0.038(5) 0.106(7) 0.057(5) -0.012(5) 0.000(4) -0.002(5)
C17 0.045(5) 0.080(6) 0.062(6) -0.020(4) 0.000(4) -0.011(4)
C18 0.071(7) 0.098(8) 0.089(8) -0.031(6) -0.014(6) 0.008(6)
C23 0.059(6) 0.113(7) 0.065(6) 0.019(6) -0.003(5) 0.003(5)
C24 0.082(8) 0.165(11) 0.054(6) 0.025(6) -0.001(6) 0.033(8)
C25 0.069(7) 0.131(9) 0.095(8) -0.010(8) -0.023(6) 0.018(7)
C26 0.090(8) 0.100(8) 0.119(10) 0.001(7) -0.051(8) -0.007(6)
C27 0.074(7) 0.087(7) 0.111(9) -0.003(6) -0.038(6) -0.005(5)
C28 0.085(9) 0.124(9) 0.158(12) -0.032(8) 0.025(8) -0.009(7)
C29 0.114(9) 0.125(8) 0.095(8) -0.017(7) -0.042(7) 0.009(7)
Cl1 0.117(3) 0.152(3) 0.109(2) 0.0293(19) 0.014(2) -0.010(2)
Cl2 0.130(3) 0.218(4) 0.117(3) 0.023(3) 0.028(2) -0.014(3)
Cl3 0.148(3) 0.257(4) 0.110(3) 0.044(3) -0.039(2) -0.026(3)
Cl4 0.207(4) 0.140(3) 0.243(5) -0.014(3) -0.135(4) -0.002(3)
P1 0.0866(19) 0.0660(14) 0.0594(15) 0.0023(11) 0.0049(13) 0.0146(13)
F1 0.104(6) 0.245(8) 0.154(7) 0.061(6) -0.057(5) -0.019(5)
F6 0.067(5) 0.378(12) 0.123(6) 0.062(7) -0.011(4) 0.010(6)

loop_
_atom_type_symbol
_atom_type_description
_atom_type_scat_dispersion_real
_atom_type_scat_dispersion_imag
_atom_type_scat_source
Re Re -1.0185 7.2310 'International Tables Vol C Tables 4.2.6.8 and 6.1.1.4'
O O 0.0106 0.0060 'International Tables Vol C Tables 4.2.6.8 and 6.1.1.4'
N N 0.0061 0.0033 'International Tables Vol C Tables 4.2.6.8 and 6.1.1.4'
C C 0.0033 0.0016 'International Tables Vol C Tables 4.2.6.8 and 6.1.1.4'
P P 0.1023 0.0942 'International Tables Vol C Tables 4.2.6.8 and 6.1.1.4'
F F 0.0171 0.0103 'International Tables Vol C Tables 4.2.6.8 and 6.1.1.4'
Cl Cl 0.1484 0.1585 'International Tables Vol C Tables 4.2.6.8 and 6.1.1.4'
H H 0.0000 0.0000 'International Tables Vol C Tables 4.2.6.8 and 6.1.1.4'

loop_
_geom_angle_atom_site_label_1
_geom_angle_atom_site_label_2
_geom_angle_atom_site_label_3
_geom_angle
C3 Re1 C1 87.9(3)
C3 Re1 C2 85.5(3)
C1 Re1 C2 90.2(4)
C3 Re1 N1 175.6(3)
C1 Re1 N1 94.4(3)
C2 Re1 N1 98.2(2)
C3 Re1 N6 92.4(3)
C1 Re1 N6 177.3(3)
C2 Re1 N6 92.5(3)
N1 Re1 N6 85.2(2)
C3 Re1 N2 101.2(3)
C1 Re1 N2 92.8(3)
C2 Re1 N2 172.8(2)
N1 Re1 N2 74.95(19)
N6 Re1 N2 84.5(2)
C8 N1 C4 118.7(6)
C8 N1 Re1 115.9(4)
C4 N1 Re1 125.4(5)
C13 N2 C9 117.1(6)
C13 N2 Re1 127.0(5)
C9 N2 Re1 115.9(4)
C17 N3 C14 116.2(6)
C16 N4 C15 116.6(6)
C18 N5 C19 118.9(9)
C27 N6 C23 118.1(8)
C27 N6 Re1 120.3(6)
C23 N6 Re1 121.5(6)
O1 C1 Re1 179.6(9)
O2 C2 Re1 179.6(8)
O3 C3 Re1 177.1(7)
N1 C4 C5 120.5(7)
C4 C5 C6 121.5(7)
C5 C6 C7 119.2(6)
C8 C7 C6 116.3(6)
C8 C7 C14 120.0(6)
C6 C7 C14 123.6(6)
N1 C8 C7 123.7(6)
N1 C8 C9 117.5(6)
C7 C8 C9 118.9(6)
N2 C9 C10 122.9(6)
N2 C9 C8 115.8(6)
C10 C9 C8 121.3(6)
C11 C10 C9 117.5(6)
C11 C10 C15 123.4(7)
C9 C10 C15 119.0(6)
C12 C11 C10 119.6(7)
C13 C12 C11 119.7(7)
N2 C13 C12 123.2(7)
N3 C14 C15 120.6(7)
N3 C14 C7 118.8(6)
C15 C14 C7 120.6(6)
N4 C15 C14 121.7(6)
N4 C15 C10 118.1(6)
C14 C15 C10 120.1(6)
N4 C16 C17 121.9(8)
N3 C17 C16 123.0(7)
N3 C17 C18 119.6(8)
C16 C17 C18 117.3(9)
O4 C18 N5 128.2(10)
O4 C18 C17 118.3(10)
N5 C18 C17 113.4(9)
N5 C19 C20' 107.8(12)
N5 C19 C20 110.0(14)
C20' C19 C20 34.3(13)
C21' C20' C19 128.1(17)
C20 C21 C22 103.3(17)
N6 C23 C24 121.3(9)
C25 C24 C23 121.1(10)
C24 C25 C26 118.2(10)
C25 C26 C27 120.1(10)
N6 C27 C26 121.3(10)
Cl2 C28 Cl1 110.3(6)
Cl3 C29 Cl4 112.7(6)
C20' C21' C22' 103.3(16)
C21 C20 C19 120.8(16)
F2 P1 F5' 108.4(12)
F2 P1 F6 86.6(8)
F5' P1 F6 89.1(10)
F2 P1 F2' 138.5(11)
F5' P1 F2' 113.0(11)
F6 P1 F2' 96.9(7)
F2 P1 F3' 54.2(8)
F5' P1 F3' 160.3(12)
F6 P1 F3' 98.1(7)
F2' P1 F3' 84.4(10)
F2 P1 F1 93.7(8)
F5' P1 F1 87.9(10)
F6 P1 F1 177.0(5)
F2' P1 F1 84.9(7)
F3' P1 F1 84.5(7)
F2 P1 F5 95.9(10)
F5' P1 F5 152.4(11)
F6 P1 F5 79.1(6)
F2' P1 F5 45.2(6)
F3' P1 F5 47.3(7)
F1 P1 F5 103.9(6)
F2 P1 F4 174.0(9)
F5' P1 F4 69.2(9)
F6 P1 F4 87.9(5)
F2' P1 F4 44.7(6)
F3' P1 F4 129.1(8)
F1 P1 F4 91.7(4)
F5 P1 F4 85.3(6)
F2 P1 F3 88.5(10)
F5' P1 F3 19.9(10)
F6 P1 F3 88.3(7)
F2' P1 F3 132.8(9)
F3' P1 F3 141.4(10)
F1 P1 F3 88.7(7)
F5 P1 F3 166.3(8)
F4 P1 F3 89.0(7)
F2 P1 F4' 23.9(9)
F5' P1 F4' 84.6(10)
F6 P1 F4' 89.2(6)
F2' P1 F4' 161.3(8)
F3' P1 F4' 77.2(9)
F1 P1 F4' 89.8(6)
F5 P1 F4' 119.7(8)
F4 P1 F4' 153.7(6)
F3 P1 F4' 64.8(7)

loop_
_geom_bond_atom_site_label_1
_geom_bond_atom_site_label_2
_geom_bond_distance
Re1 C3 1.911(8)
Re1 C1 1.934(10)
Re1 C2 1.939(10)
Re1 N1 2.193(5)
Re1 N6 2.195(6)
Re1 N2 2.207(6)
O1 C1 1.116(10)
O2 C2 1.165(9)
O3 C3 1.165(8)
O4 C18 1.250(12)
N1 C8 1.354(8)
N1 C4 1.362(8)
N2 C13 1.344(8)
N2 C9 1.366(8)
N3 C17 1.331(9)
N3 C14 1.361(7)
N4 C16 1.322(9)
N4 C15 1.358(8)
N5 C18 1.345(12)
N5 C19 1.494(11)
N6 C27 1.317(10)
N6 C23 1.354(10)
C4 C5 1.375(10)
C5 C6 1.376(10)
C6 C7 1.415(8)
C7 C8 1.405(8)
C7 C14 1.460(9)
C8 C9 1.458(8)
C9 C10 1.409(9)
C10 C11 1.384(9)
C10 C15 1.456(9)
C11 C12 1.384(10)
C12 C13 1.368(11)
C14 C15 1.394(9)
C16 C17 1.376(10)
C17 C18 1.511(12)
C19 C20' 1.505(13)
C19 C20 1.535(13)
C20' C21' 1.473(15)
C21 C20 1.488(15)
C21 C22 1.551(15)
C22' C21' 1.586(15)
C23 C24 1.368(12)
C24 C25 1.318(13)
C25 C26 1.371(13)
C26 C27 1.381(12)
C28 Cl2 1.725(11)
C28 Cl1 1.779(11)
C29 Cl3 1.734(11)
C29 Cl4 1.742(10)
F2' P1 1.541(16)
F3' P1 1.553(17)
F4' P1 1.668(14)
F5' P1 1.49(2)
P1 F2 1.486(19)
P1 F6 1.539(7)
P1 F1 1.556(6)
P1 F5 1.584(14)
P1 F4 1.608(10)
P1 F3 1.612(15)
